data_4337438
loop_
_publ_author_name
'Yan, Zheng'
'Ni, Zhao-Ping'
'Guo, Fu-Sheng'
'Li, Jin-Yan'
'Chen, Yan-Chong'
'Liu, Jun-Liang'
'Lin, Wei-Quan'
'Aravena, Daniel'
'Ruiz, Eliseo'
'Tong, Ming-Liang'

_publ_section_title
;
 Spin-crossover behavior in two new supramolecular isomers.
;
_journal_issue 1
_journal_name_full 'Inorganic chemistry'
_journal_page_first 201
_journal_page_last 208
_journal_paper_doi 10.1021/ic402096s
_journal_volume 53
_journal_year 2014
_chemical_formula_sum 'C15 H10 Au Fe N7'
_chemical_formula_weight 541.12
_chemical_name_systematic
; 
 ? 
;
_space_group_IT_number 15
_symmetry_cell_setting monoclinic
_symmetry_space_group_name_Hall '-C 2yc'
_symmetry_space_group_name_H-M 'C 1 2/c 1'
_atom_sites_solution_hydrogens geom
_atom_sites_solution_primary direct
_atom_sites_solution_secondary difmap
_audit_creation_method SHELXL-97
_cell_angle_alpha 90.00
_cell_angle_beta 101.854(3)
_cell_angle_gamma 90.00
_cell_formula_units_Z 8
_cell_length_a 14.5730(18)
_cell_length_b 11.0366(12)
_cell_length_c 21.694(3)
_cell_measurement_reflns_used 7956
_cell_measurement_temperature 298(2)
_cell_measurement_theta_max 54.89
_cell_measurement_theta_min 6.19
_cell_volume 3414.8(7)
_computing_cell_refinement 'PROCESS-AUTO (Rigaku, 1998)'
_computing_data_collection 'PROCESS-AUTO (Rigaku, 1998)'
_computing_data_reduction 'PROCESS-AUTO (Rigaku, 1998)'
_computing_molecular_graphics 'Bruker SHELXTL'
_computing_publication_material 'Bruker SHELXTL'
_computing_structure_refinement 'SHELXL-97 (Sheldrick, 1997)'
_computing_structure_solution 'SHELXS-97 (Sheldrick, 1990)'
_diffrn_ambient_temperature 298(2)
_diffrn_measured_fraction_theta_full 0.963
_diffrn_measured_fraction_theta_max 0.963
_diffrn_measurement_device_type 'Rigaku R-AXIS SPIDE IP'
_diffrn_measurement_method 'phi and omega scans'
_diffrn_radiation_monochromator graphite
_diffrn_radiation_source 'fine-focus sealed tube'
_diffrn_radiation_type MoK\a
_diffrn_radiation_wavelength 0.71073
_diffrn_reflns_av_R_equivalents 0.0865
_diffrn_reflns_av_sigmaI/netI 0.0768
_diffrn_reflns_limit_h_max 17
_diffrn_reflns_limit_h_min -17
_diffrn_reflns_limit_k_max 10
_diffrn_reflns_limit_k_min -13
_diffrn_reflns_limit_l_max 26
_diffrn_reflns_limit_l_min -22
_diffrn_reflns_number 8118
_diffrn_reflns_theta_full 26.00
_diffrn_reflns_theta_max 26.00
_diffrn_reflns_theta_min 3.10
_exptl_absorpt_coefficient_mu 9.443
_exptl_absorpt_correction_T_max 0.6496
_exptl_absorpt_correction_T_min 0.4519
_exptl_absorpt_correction_type multi-scan
_exptl_absorpt_process_details '(ABSCOR; Higashi, 1995)'
_exptl_crystal_colour 'dark red'
_exptl_crystal_density_diffrn 2.105
_exptl_crystal_density_method 'not measured'
_exptl_crystal_description block
_exptl_crystal_F_000 2032
_exptl_crystal_size_max 0.10
_exptl_crystal_size_mid 0.05
_exptl_crystal_size_min 0.05
_refine_diff_density_max 1.714
_refine_diff_density_min -0.843
_refine_diff_density_rms 0.189
_refine_ls_extinction_method none
_refine_ls_goodness_of_fit_ref 1.062
_refine_ls_hydrogen_treatment constr
_refine_ls_matrix_type full
_refine_ls_number_parameters 220
_refine_ls_number_reflns 3243
_refine_ls_number_restraints 0
_refine_ls_restrained_S_all 1.062
_refine_ls_R_factor_all 0.1136
_refine_ls_R_factor_gt 0.0698
_refine_ls_shift/su_max 0.000
_refine_ls_shift/su_mean 0.000
_refine_ls_structure_factor_coef Fsqd
_refine_ls_weighting_details 'calc w=1/[\s^2^(Fo^2^)+(0.0641P)^2^+49.8577P] where P=(Fo^2^+2Fc^2^)/3'
_refine_ls_weighting_scheme calc
_refine_ls_wR_factor_gt 0.1464
_refine_ls_wR_factor_ref 0.1655
_reflns_number_gt 2111
_reflns_number_total 3243
_reflns_threshold_expression >2sigma(I)
_cod_data_source_file ic402096s_si_001.cif
_cod_data_source_block 1_298K
_cod_depositor_comments
;
The following automatic conversions were performed:

'_symmetry_cell_setting' value 'Monoclinic' changed to 'monoclinic'
according to
/usr/data/users/saulius/automatic-downloads/current/ACS/lib/dictionaries/cif_core.dic
dictionary named 'cif_core.dic' version 2.4.2 from 2011-04-26.

Automatic conversion script
Id: cif_fix_values 2281 2013-09-26 08:29:07Z andrius 
;
_cod_original_cell_volume 3414.7(7)
_cod_original_sg_symbol_H-M C2/c
_cod_database_code 4337438

loop_
_symmetry_equiv_pos_as_xyz
'x, y, z'
'-x, y, -z+1/2'
'x+1/2, y+1/2, z'
'-x+1/2, y+1/2, -z+1/2'
'-x, -y, -z'
'x, -y, z-1/2'
'-x+1/2, -y+1/2, -z'
'x+1/2, -y+1/2, z-1/2'

loop_
_atom_site_label
_atom_site_type_symbol
_atom_site_fract_x
_atom_site_fract_y
_atom_site_fract_z
_atom_site_U_iso_or_equiv
_atom_site_adp_type
_atom_site_occupancy
_atom_site_symmetry_multiplicity
_atom_site_calc_flag
_atom_site_refinement_flags
Au1 Au 0.01514(4) 1.43544(6) 0.07990(3) 0.0641(3) Uani 1 1 d .
Fe1 Fe 0.0000 1.0000 0.0000 0.0445(6) Uani 1 2 d S
Fe2 Fe 0.0000 0.7775(2) 0.2500 0.0464(6) Uani 1 2 d S
N1 N -0.1138(7) 1.0217(10) 0.0455(5) 0.050(3) Uani 1 1 d .
N2 N 0.0638(8) 0.9612(10) 0.0905(5) 0.052(3) Uani 1 1 d .
N3 N 0.1475(8) 0.9129(11) 0.1221(5) 0.053(3) Uani 1 1 d .
N4 N 0.0432(7) 0.9081(9) 0.1870(5) 0.046(3) Uani 1 1 d .
N5 N 0.1552(8) 0.7752(10) 0.2737(6) 0.057(3) Uani 1 1 d .
N6 N 0.0191(9) 1.1832(14) 0.0146(6) 0.069(3) Uani 1 1 d .
N7 N 0.0051(8) 1.6427(11) 0.1764(6) 0.062(3) Uani 1 1 d .
C1 C -0.2006(11) 1.0654(15) 0.0198(9) 0.073(4) Uani 1 1 d .
H1 H -0.2173 1.0769 -0.0235 0.088 Uiso 1 1 calc R
C2 C -0.2644(11) 1.0930(16) 0.0571(10) 0.078(5) Uani 1 1 d .
H2 H -0.3229 1.1244 0.0389 0.094 Uiso 1 1 calc R
C3 C -0.2414(11) 1.0740(15) 0.1204(9) 0.075(5) Uani 1 1 d .
H3 H -0.2849 1.0899 0.1453 0.089 Uiso 1 1 calc R
C4 C -0.1535(11) 1.0314(13) 0.1475(8) 0.064(4) Uani 1 1 d .
H4 H -0.1352 1.0212 0.1909 0.077 Uiso 1 1 calc R
C5 C -0.0926(9) 1.0039(11) 0.1070(6) 0.047(3) Uani 1 1 d .
C6 C 0.0042(9) 0.9552(10) 0.1310(6) 0.045(3) Uani 1 1 d .
C7 C 0.1330(8) 0.8852(11) 0.1778(6) 0.044(3) Uani 1 1 d .
C8 C 0.1982(9) 0.8247(12) 0.2304(7) 0.052(3) Uani 1 1 d .
C9 C 0.2986(11) 0.8181(15) 0.2359(8) 0.069(4) Uani 1 1 d .
C10 C 0.3474(11) 0.7591(15) 0.2897(9) 0.074(5) Uani 1 1 d .
H10 H 0.4123 0.7531 0.2957 0.089 Uiso 1 1 calc R
C11 C 0.3037(13) 0.7098(15) 0.3336(9) 0.080(5) Uani 1 1 d .
H11 H 0.3370 0.6687 0.3686 0.096 Uiso 1 1 calc R
C12 C 0.2074(11) 0.7238(13) 0.3238(8) 0.065(4) Uani 1 1 d .
H12 H 0.1773 0.6950 0.3548 0.078 Uiso 1 1 calc R
C13 C 0.3469(10) 0.8747(18) 0.1890(9) 0.087(6) Uani 1 1 d .
H13A H 0.4129 0.8583 0.2004 0.130 Uiso 1 1 calc R
H13B H 0.3368 0.9607 0.1883 0.130 Uiso 1 1 calc R
H13C H 0.3221 0.8417 0.1480 0.130 Uiso 1 1 calc R
C14 C 0.0187(12) 1.2792(16) 0.0335(8) 0.071(5) Uani 1 1 d .
C15 C 0.0089(10) 1.5724(12) 0.1379(8) 0.060(4) Uani 1 1 d .

loop_
_atom_site_aniso_label
_atom_site_aniso_U_11
_atom_site_aniso_U_22
_atom_site_aniso_U_33
_atom_site_aniso_U_23
_atom_site_aniso_U_13
_atom_site_aniso_U_12
Au1 0.0611(4) 0.0606(4) 0.0709(4) -0.0164(3) 0.0139(3) -0.0048(3)
Fe1 0.0435(14) 0.0467(15) 0.0425(14) -0.0026(12) 0.0069(12) 0.0008(11)
Fe2 0.0430(14) 0.0495(15) 0.0469(16) 0.000 0.0095(12) 0.000
N1 0.035(6) 0.056(7) 0.055(7) 0.012(5) 0.001(5) 0.002(5)
N2 0.050(7) 0.060(7) 0.047(6) 0.005(5) 0.012(5) -0.013(5)
N3 0.045(6) 0.071(8) 0.046(6) 0.003(6) 0.016(5) 0.011(5)
N4 0.050(6) 0.046(6) 0.043(6) 0.002(5) 0.008(5) 0.014(5)
N5 0.048(7) 0.049(7) 0.067(8) 0.009(6) -0.005(6) 0.003(5)
N6 0.064(8) 0.085(10) 0.056(8) -0.005(7) 0.007(7) 0.005(7)
N7 0.055(7) 0.054(7) 0.075(9) -0.004(7) 0.009(6) 0.005(6)
C1 0.054(9) 0.085(11) 0.078(11) 0.009(9) 0.004(8) 0.011(8)
C2 0.039(8) 0.087(12) 0.106(15) 0.012(11) 0.010(9) 0.013(8)
C3 0.051(9) 0.082(12) 0.097(14) 0.012(10) 0.030(9) 0.008(8)
C4 0.060(9) 0.064(10) 0.068(10) 0.010(8) 0.012(8) 0.009(7)
C5 0.045(7) 0.039(7) 0.056(8) 0.005(6) 0.011(6) 0.002(6)
C6 0.051(7) 0.034(7) 0.045(7) -0.007(6) -0.001(6) 0.005(5)
C7 0.036(7) 0.048(7) 0.050(8) -0.014(6) 0.012(6) -0.008(5)
C8 0.043(8) 0.050(8) 0.060(9) 0.000(7) 0.004(7) -0.005(6)
C9 0.052(9) 0.070(10) 0.079(11) -0.002(9) -0.002(8) -0.003(7)
C10 0.040(8) 0.083(12) 0.095(13) 0.011(10) 0.003(9) 0.006(8)
C11 0.076(12) 0.069(11) 0.085(13) 0.024(9) -0.007(10) -0.004(9)
C12 0.063(10) 0.051(9) 0.081(12) 0.003(8) 0.014(9) -0.010(7)
C13 0.037(8) 0.102(14) 0.119(16) 0.038(12) 0.010(9) 0.004(8)
C14 0.081(12) 0.061(11) 0.072(12) -0.003(9) 0.014(9) -0.004(8)
C15 0.063(9) 0.042(8) 0.078(10) -0.012(8) 0.021(8) -0.001(7)

loop_
_atom_type_symbol
_atom_type_description
_atom_type_scat_dispersion_real
_atom_type_scat_dispersion_imag
_atom_type_scat_source
C C 0.0033 0.0016 'International Tables Vol C Tables 4.2.6.8 and 6.1.1.4'
H H 0.0000 0.0000 'International Tables Vol C Tables 4.2.6.8 and 6.1.1.4'
N N 0.0061 0.0033 'International Tables Vol C Tables 4.2.6.8 and 6.1.1.4'
Fe Fe 0.3463 0.8444 'International Tables Vol C Tables 4.2.6.8 and 6.1.1.4'
Au Au -2.0133 8.8022 'International Tables Vol C Tables 4.2.6.8 and 6.1.1.4'

loop_
_geom_angle_atom_site_label_1
_geom_angle_atom_site_label_2
_geom_angle_atom_site_label_3
_geom_angle
_geom_angle_site_symmetry_1
_geom_angle_site_symmetry_3
C15 Au1 C14 170.3(6) . .
C15 Au1 Au1 106.9(5) . 5_585
C14 Au1 Au1 82.6(5) . 5_585
N2 Fe1 N2 180.0(6) . 5_575
N2 Fe1 N6 87.9(5) . 5_575
N2 Fe1 N6 92.1(5) 5_575 5_575
N2 Fe1 N6 92.1(5) . .
N2 Fe1 N6 87.9(5) 5_575 .
N6 Fe1 N6 180.0(7) 5_575 .
N2 Fe1 N1 100.3(4) . 5_575
N2 Fe1 N1 79.7(4) 5_575 5_575
N6 Fe1 N1 84.9(5) 5_575 5_575
N6 Fe1 N1 95.1(5) . 5_575
N2 Fe1 N1 79.7(4) . .
N2 Fe1 N1 100.3(4) 5_575 .
N6 Fe1 N1 95.1(5) 5_575 .
N6 Fe1 N1 84.9(5) . .
N1 Fe1 N1 180.000(1) 5_575 .
N4 Fe2 N4 96.6(5) . 2
N4 Fe2 N7 86.3(4) . 1_545
N4 Fe2 N7 165.3(4) 2 1_545
N4 Fe2 N7 165.3(4) . 2_545
N4 Fe2 N7 86.3(4) 2 2_545
N7 Fe2 N7 94.6(7) 1_545 2_545
N4 Fe2 N5 74.9(4) . .
N4 Fe2 N5 106.0(4) 2 .
N7 Fe2 N5 88.6(5) 1_545 .
N7 Fe2 N5 90.5(4) 2_545 .
N4 Fe2 N5 106.0(4) . 2
N4 Fe2 N5 74.9(4) 2 2
N7 Fe2 N5 90.5(4) 1_545 2
N7 Fe2 N5 88.6(5) 2_545 2
N5 Fe2 N5 178.7(6) . 2
C5 N1 C1 118.1(12) . .
C5 N1 Fe1 114.3(8) . .
C1 N1 Fe1 127.0(10) . .
C6 N2 N3 106.1(10) . .
C6 N2 Fe1 114.0(9) . .
N3 N2 Fe1 138.0(8) . .
C7 N3 N2 104.9(10) . .
C6 N4 C7 100.2(10) . .
C6 N4 Fe2 135.1(9) . .
C7 N4 Fe2 112.0(8) . .
C12 N5 C8 118.5(12) . .
C12 N5 Fe2 125.8(10) . .
C8 N5 Fe2 115.6(9) . .
C14 N6 Fe1 164.1(14) . .
C15 N7 Fe2 179.1(12) . 1_565
N1 C1 C2 121.2(16) . .
N1 C1 H1 119.4 . .
C2 C1 H1 119.4 . .
C3 C2 C1 119.9(15) . .
C3 C2 H2 120.0 . .
C1 C2 H2 120.0 . .
C2 C3 C4 119.8(15) . .
C2 C3 H3 120.1 . .
C4 C3 H3 120.1 . .
C3 C4 C5 117.3(15) . .
C3 C4 H4 121.4 . .
C5 C4 H4 121.4 . .
N1 C5 C4 123.6(13) . .
N1 C5 C6 114.4(11) . .
C4 C5 C6 122.0(13) . .
N4 C6 N2 113.5(11) . .
N4 C6 C5 130.5(12) . .
N2 C6 C5 116.0(11) . .
N3 C7 N4 115.3(12) . .
N3 C7 C8 128.1(12) . .
N4 C7 C8 116.4(11) . .
N5 C8 C9 121.9(14) . .
N5 C8 C7 113.7(11) . .
C9 C8 C7 124.3(13) . .
C10 C9 C8 115.2(15) . .
C10 C9 C13 122.4(14) . .
C8 C9 C13 122.3(15) . .
C11 C10 C9 122.6(15) . .
C11 C10 H10 118.7 . .
C9 C10 H10 118.7 . .
C10 C11 C12 116.9(16) . .
C10 C11 H11 121.6 . .
C12 C11 H11 121.6 . .
N5 C12 C11 124.7(15) . .
N5 C12 H12 117.7 . .
C11 C12 H12 117.7 . .
C9 C13 H13A 109.5 . .
C9 C13 H13B 109.5 . .
H13A C13 H13B 109.5 . .
C9 C13 H13C 109.5 . .
H13A C13 H13C 109.5 . .
H13B C13 H13C 109.5 . .
N6 C14 Au1 170.6(15) . .
N7 C15 Au1 172.7(14) . .

loop_
_geom_bond_atom_site_label_1
_geom_bond_atom_site_label_2
_geom_bond_distance
_geom_bond_site_symmetry_2
Au1 C15 1.981(15) .
Au1 C14 2.003(18) .
Au1 Au1 3.6897(14) 5_585
Fe1 N2 2.037(11) .
Fe1 N2 2.037(11) 5_575
Fe1 N6 2.057(15) 5_575
Fe1 N6 2.057(15) .
Fe1 N1 2.111(11) 5_575
Fe1 N1 2.111(11) .
Fe2 N4 2.167(10) .
Fe2 N4 2.167(10) 2
Fe2 N7 2.194(13) 1_545
Fe2 N7 2.194(13) 2_545
Fe2 N5 2.215(11) .
Fe2 N5 2.215(11) 2
N1 C5 1.321(16) .
N1 C1 1.360(18) .
N2 C6 1.360(16) .
N2 N3 1.378(16) .
N3 C7 1.305(16) .
N4 C6 1.336(16) .
N4 C7 1.388(15) .
N5 C12 1.320(19) .
N5 C8 1.348(17) .
N6 C14 1.136(18) .
N7 C15 1.150(17) .
N7 Fe2 2.194(13) 1_565
C1 C2 1.39(2) .
C1 H1 0.9300 .
C2 C3 1.36(2) .
C2 H2 0.9300 .
C3 C4 1.38(2) .
C3 H3 0.9300 .
C4 C5 1.404(19) .
C4 H4 0.9300 .
C5 C6 1.499(18) .
C7 C8 1.485(19) .
C8 C9 1.44(2) .
C9 C10 1.40(2) .
C9 C13 1.49(2) .
C10 C11 1.36(2) .
C10 H10 0.9300 .
C11 C12 1.38(2) .
C11 H11 0.9300 .
C12 H12 0.9300 .
C13 H13A 0.9600 .
C13 H13B 0.9600 .
C13 H13C 0.9600 .

loop_
_geom_hbond_atom_site_label_D
_geom_hbond_atom_site_label_H
_geom_hbond_atom_site_label_A
_geom_hbond_distance_DH
_geom_hbond_distance_HA
_geom_hbond_distance_DA
_geom_hbond_angle_DHA
_geom_hbond_site_symmetry_A
C1 H1 N3 0.93 2.55 3.33(2) 141.8 5_575

loop_
_geom_torsion_atom_site_label_1
_geom_torsion_atom_site_label_2
_geom_torsion_atom_site_label_3
_geom_torsion_atom_site_label_4
_geom_torsion
_geom_torsion_site_symmetry_1
N2 Fe1 N1 C5 1.2(9) .
N2 Fe1 N1 C5 -178.8(9) 5_575
N6 Fe1 N1 C5 88.0(10) 5_575
N6 Fe1 N1 C5 -92.0(10) .
N1 Fe1 N1 C5 155.2(7) 5_575
N2 Fe1 N1 C1 172.5(13) .
N2 Fe1 N1 C1 -7.5(13) 5_575
N6 Fe1 N1 C1 -100.6(13) 5_575
N6 Fe1 N1 C1 79.4(13) .
N1 Fe1 N1 C1 -33.5(15) 5_575
N2 Fe1 N2 C6 -5.7(17) 5_575
N6 Fe1 N2 C6 -88.9(9) 5_575
N6 Fe1 N2 C6 91.1(9) .
N1 Fe1 N2 C6 -173.3(8) 5_575
N1 Fe1 N2 C6 6.7(8) .
N2 Fe1 N2 N3 156.0(9) 5_575
N6 Fe1 N2 N3 72.8(13) 5_575
N6 Fe1 N2 N3 -107.2(13) .
N1 Fe1 N2 N3 -11.6(13) 5_575
N1 Fe1 N2 N3 168.4(13) .
C6 N2 N3 C7 -1.4(13) .
Fe1 N2 N3 C7 -164.0(10) .
N4 Fe2 N4 C6 -98.9(11) 2
N7 Fe2 N4 C6 66.6(11) 1_545
N7 Fe2 N4 C6 160.6(15) 2_545
N5 Fe2 N4 C6 156.2(12) .
N5 Fe2 N4 C6 -22.8(12) 2
N4 Fe2 N4 C7 128.6(9) 2
N7 Fe2 N4 C7 -65.9(8) 1_545
N7 Fe2 N4 C7 28(2) 2_545
N5 Fe2 N4 C7 23.7(8) .
N5 Fe2 N4 C7 -155.3(8) 2
N4 Fe2 N5 C12 167.6(13) .
N4 Fe2 N5 C12 74.9(13) 2
N7 Fe2 N5 C12 -105.9(13) 1_545
N7 Fe2 N5 C12 -11.3(12) 2_545
N5 Fe2 N5 C12 -58.6(12) 2
N4 Fe2 N5 C8 -16.8(9) .
N4 Fe2 N5 C8 -109.4(10) 2
N7 Fe2 N5 C8 69.7(10) 1_545
N7 Fe2 N5 C8 164.4(10) 2_545
N5 Fe2 N5 C8 117.1(10) 2
N2 Fe1 N6 C14 -56(5) .
N2 Fe1 N6 C14 124(5) 5_575
N6 Fe1 N6 C14 49(8) 5_575
N1 Fe1 N6 C14 -157(5) 5_575
N1 Fe1 N6 C14 23(5) .
C5 N1 C1 C2 1(2) .
Fe1 N1 C1 C2 -169.7(12) .
N1 C1 C2 C3 -1(3) .
C1 C2 C3 C4 2(3) .
C2 C3 C4 C5 -3(2) .
C1 N1 C5 C4 -2(2) .
Fe1 N1 C5 C4 169.9(11) .
C1 N1 C5 C6 179.8(12) .
Fe1 N1 C5 C6 -8.1(14) .
C3 C4 C5 N1 3(2) .
C3 C4 C5 C6 -179.1(13) .
C7 N4 C6 N2 0.0(13) .
Fe2 N4 C6 N2 -136.0(10) .
C7 N4 C6 C5 -178.5(12) .
Fe2 N4 C6 C5 45.5(19) .
N3 N2 C6 N4 0.9(14) .
Fe1 N2 C6 N4 168.2(8) .
N3 N2 C6 C5 179.6(10) .
Fe1 N2 C6 C5 -13.0(13) .
N1 C5 C6 N4 -167.3(12) .
C4 C5 C6 N4 15(2) .
N1 C5 C6 N2 14.2(16) .
C4 C5 C6 N2 -163.9(12) .
N2 N3 C7 N4 1.6(15) .
N2 N3 C7 C8 176.9(12) .
C6 N4 C7 N3 -1.0(14) .
Fe2 N4 C7 N3 147.0(9) .
C6 N4 C7 C8 -176.9(11) .
Fe2 N4 C7 C8 -28.8(13) .
C12 N5 C8 C9 3(2) .
Fe2 N5 C8 C9 -173.2(11) .
C12 N5 C8 C7 -177.1(12) .
Fe2 N5 C8 C7 6.9(15) .
N3 C7 C8 N5 -160.6(13) .
N4 C7 C8 N5 14.7(17) .
N3 C7 C8 C9 19(2) .
N4 C7 C8 C9 -165.2(13) .
N5 C8 C9 C10 -1(2) .
C7 C8 C9 C10 178.8(14) .
N5 C8 C9 C13 -178.7(15) .
C7 C8 C9 C13 1(2) .
C8 C9 C10 C11 1(3) .
C13 C9 C10 C11 178.3(17) .
C9 C10 C11 C12 -2(3) .
C8 N5 C12 C11 -4(2) .
Fe2 N5 C12 C11 171.2(12) .
C10 C11 C12 N5 4(3) .
Fe1 N6 C14 Au1 23(14) .
C15 Au1 C14 N6 0(13) .
Au1 Au1 C14 N6 -166(10) 5_585
Fe2 N7 C15 Au1 103(79) 1_565
C14 Au1 C15 N7 5(13) .
Au1 Au1 C15 N7 170(11) 5_585
